data_1575056
loop_
_publ_author_name
'Abdallah, Abanoub Mosaad'
'Wolff, Mariusz'
'Leygue, Nadine'
'Deleuzi\`ere, Ma\"elle'
'Saffon-Merceron, Nathalie'
'Serpentini, Charles-Louis'
'Benoist, Eric'
'Fery-Forgues, Suzanne'

_publ_section_title
;
 Influence of Ligand Isomerism on the Photophysical Properties of
 AIPE-Active Rhenium(I) Complexes: Investigations with a
 2-(1,2,3-Triazol-1-yl)pyridine (Tapy)-Based Complex and Its
 Triazolylidene Derivatives
;
_journal_issue 13
_journal_name_full Molecules
_journal_page_first 2776
_journal_paper_doi 10.3390/molecules30132776
_journal_volume 30
_journal_year 2025
_chemical_formula_sum 'C18 H14 Cl3 N4 O3 Re'
_chemical_formula_weight 626.88
_space_group_crystal_system triclinic
_space_group_IT_number 2
_space_group_name_Hall '-P 1'
_space_group_name_H-M_alt 'P -1'
_atom_sites_solution_hydrogens geom
_atom_sites_solution_primary dual
_audit_creation_method SHELXL-2019/2
_cell_angle_alpha 89.6778(16)
_cell_angle_beta 79.3892(14)
_cell_angle_gamma 75.9949(14)
_cell_formula_units_Z 2
_cell_length_a 7.9671(4)
_cell_length_b 11.1386(6)
_cell_length_c 12.6625(7)
_cell_measurement_reflns_used 9895
_cell_measurement_temperature 193(2)
_cell_measurement_theta_max 28.58
_cell_measurement_theta_min 2.45
_cell_volume 1070.76(10)
_computing_cell_refinement 'Bruker SAINT'
_computing_data_collection 'Bruker APEX2'
_computing_data_reduction 'Bruker SAINT'
_computing_molecular_graphics 'Bruker SHELXTL'
_computing_publication_material 'Bruker SHELXTL'
_computing_structure_refinement 'SHELXL-2019/2 (Sheldrick, 2019)'
_computing_structure_solution 'SHELXT (Sheldrick 2015)'
_diffrn_ambient_temperature 193(2)
_diffrn_measured_fraction_theta_full 0.999
_diffrn_measured_fraction_theta_max 0.985
_diffrn_measurement_device_type 'Bruker kappa APEX-II CCD Quazar'
_diffrn_measurement_method 'Phi and omega scans'
_diffrn_radiation_type MoK\a
_diffrn_radiation_wavelength 0.71073
_diffrn_reflns_av_R_equivalents 0.0342
_diffrn_reflns_av_unetI/netI 0.0214
_diffrn_reflns_Laue_measured_fraction_full 0.999
_diffrn_reflns_Laue_measured_fraction_max 0.985
_diffrn_reflns_limit_h_max 10
_diffrn_reflns_limit_h_min -10
_diffrn_reflns_limit_k_max 14
_diffrn_reflns_limit_k_min -14
_diffrn_reflns_limit_l_max 17
_diffrn_reflns_limit_l_min -16
_diffrn_reflns_number 37881
_diffrn_reflns_point_group_measured_fraction_full 0.999
_diffrn_reflns_point_group_measured_fraction_max 0.985
_diffrn_reflns_theta_full 25.242
_diffrn_reflns_theta_max 28.669
_diffrn_reflns_theta_min 2.548
_diffrn_source 'Incoatec microfocus sealed tube'
_exptl_absorpt_coefficient_mu 6.075
_exptl_absorpt_correction_T_max 0.7457
_exptl_absorpt_correction_T_min 0.5222
_exptl_absorpt_correction_type multi-scan
_exptl_absorpt_process_details 'SADABS (Bruker-AXS)'
_exptl_crystal_colour yellow
_exptl_crystal_density_diffrn 1.944
_exptl_crystal_description plate
_exptl_crystal_F_000 600
_exptl_crystal_size_max 0.200
_exptl_crystal_size_mid 0.160
_exptl_crystal_size_min 0.040
_refine_diff_density_max 0.794
_refine_diff_density_min -0.748
_refine_diff_density_rms 0.079
_refine_ls_extinction_method none
_refine_ls_goodness_of_fit_ref 1.027
_refine_ls_hydrogen_treatment constr
_refine_ls_matrix_type full
_refine_ls_number_parameters 263
_refine_ls_number_reflns 5431
_refine_ls_number_restraints 0
_refine_ls_restrained_S_all 1.027
_refine_ls_R_factor_all 0.0169
_refine_ls_R_factor_gt 0.0151
_refine_ls_shift/su_max 0.001
_refine_ls_shift/su_mean 0.000
_refine_ls_structure_factor_coef Fsqd
_refine_ls_weighting_details 'w=1/[\s^2^(Fo^2^)+(0.0133P)^2^+0.7491P] where P=(Fo^2^+2Fc^2^)/3'
_refine_ls_weighting_scheme calc
_refine_ls_wR_factor_gt 0.0346
_refine_ls_wR_factor_ref 0.0354
_reflns_Friedel_coverage 0.000
_reflns_number_gt 5136
_reflns_number_total 5431
_reflns_threshold_expression 'I > 2\s(I)'
_cod_data_source_file 'global_CCDC.cif'
_cod_data_source_block Re_T_Tapy_Me
_cod_database_code 1575056
_shelx_shelxl_version_number 2019/2
_shelx_space_group_comment
; 
The symmetry employed for this shelxl refinement is uniquely defined 
by the following loop, which should always be used as a source of 
symmetry information in preference to the above space-group names. 
They are only intended as comments. 
;
_shelx_estimated_absorpt_t_min 0.376
_shelx_estimated_absorpt_t_max 0.793

loop_
_space_group_symop_operation_xyz
'x, y, z'
'-x, -y, -z'

loop_
_atom_site_label
_atom_site_type_symbol
_atom_site_fract_x
_atom_site_fract_y
_atom_site_fract_z
_atom_site_U_iso_or_equiv
_atom_site_adp_type
_atom_site_occupancy
_atom_site_site_symmetry_order
_atom_site_calc_flag
_atom_site_refinement_flags_posn
_atom_site_refinement_flags_adp
_atom_site_refinement_flags_occupancy
_atom_site_disorder_assembly
_atom_site_disorder_group
Re1 Re 0.38542(2) 0.35223(2) 0.29702(2) 0.01673(3) Uani 1 1 d . . . . .
Cl1 Cl 0.42207(7) 0.14207(4) 0.21399(4) 0.02360(10) Uani 1 1 d . . . . .
O1 O 0.0115(2) 0.36602(17) 0.42142(15) 0.0380(4) Uani 1 1 d . . . . .
O2 O 0.3447(3) 0.60614(17) 0.40200(17) 0.0472(5) Uani 1 1 d . . . . .
O3 O 0.2419(2) 0.47796(17) 0.10265(14) 0.0395(4) Uani 1 1 d . . . . .
N1 N 0.6646(2) 0.32272(15) 0.21722(14) 0.0192(3) Uani 1 1 d . . . . .
N2 N 0.7097(2) 0.21184(15) 0.36677(13) 0.0187(3) Uani 1 1 d . . . . .
N3 N 0.8098(2) 0.14332(16) 0.42971(14) 0.0220(4) Uani 1 1 d . . . . .
N4 N 0.6926(2) 0.13670(16) 0.51659(14) 0.0207(3) Uani 1 1 d . . . . .
C1 C 0.1517(3) 0.35919(19) 0.37494(17) 0.0228(4) Uani 1 1 d . . . . .
C2 C 0.3644(3) 0.5102(2) 0.36230(19) 0.0281(5) Uani 1 1 d . . . . .
C3 C 0.2923(3) 0.43121(19) 0.17576(17) 0.0230(4) Uani 1 1 d . . . . .
C4 C 0.7245(3) 0.3664(2) 0.12162(17) 0.0254(4) Uani 1 1 d . . . . .
H4 H 0.643055 0.421266 0.086614 0.030 Uiso 1 1 calc R U . . .
C5 C 0.8999(3) 0.3341(2) 0.07297(18) 0.0289(5) Uani 1 1 d . . . . .
H5 H 0.938270 0.367300 0.006109 0.035 Uiso 1 1 calc R U . . .
C6 C 1.0192(3) 0.2530(2) 0.12258(18) 0.0274(5) Uani 1 1 d . . . . .
H6 H 1.139975 0.228701 0.089393 0.033 Uiso 1 1 calc R U . . .
C7 C 0.9615(3) 0.2076(2) 0.22060(17) 0.0236(4) Uani 1 1 d . . . . .
H7 H 1.040570 0.151639 0.256405 0.028 Uiso 1 1 calc R U . . .
C8 C 0.7847(3) 0.24657(18) 0.26457(16) 0.0197(4) Uani 1 1 d . . . . .
C9 C 0.5326(3) 0.25038(17) 0.40876(15) 0.0176(4) Uani 1 1 d . . . . .
C10 C 0.5243(3) 0.19865(17) 0.50934(16) 0.0186(4) Uani 1 1 d . . . . .
C11 C 0.3710(3) 0.21019(19) 0.59682(16) 0.0213(4) Uani 1 1 d . . . . .
C12 C 0.2557(3) 0.3266(2) 0.62156(19) 0.0320(5) Uani 1 1 d . . . . .
H12 H 0.277997 0.396058 0.582748 0.038 Uiso 1 1 calc R U . . .
C13 C 0.1093(4) 0.3410(3) 0.7022(2) 0.0445(7) Uani 1 1 d . . . . .
H13 H 0.031115 0.420526 0.718563 0.053 Uiso 1 1 calc R U . . .
C14 C 0.0752(4) 0.2404(3) 0.7598(2) 0.0434(7) Uani 1 1 d . . . . .
H14 H -0.026231 0.250695 0.814935 0.052 Uiso 1 1 calc R U . . .
C15 C 0.1897(4) 0.1252(2) 0.7363(2) 0.0379(6) Uani 1 1 d . . . . .
H15 H 0.167697 0.056377 0.776247 0.046 Uiso 1 1 calc R U . . .
C16 C 0.3365(3) 0.1092(2) 0.65481(18) 0.0276(5) Uani 1 1 d . . . . .
H16 H 0.413756 0.029340 0.638441 0.033 Uiso 1 1 calc R U . . .
C17 C 0.7591(3) 0.0745(3) 0.60820(19) 0.0362(6) Uani 1 1 d . . . . .
H17A H 0.739680 -0.009126 0.611199 0.054 Uiso 1 1 calc R U . . .
H17B H 0.696634 0.121720 0.674863 0.054 Uiso 1 1 calc R U . . .
H17C H 0.885433 0.069332 0.599817 0.054 Uiso 1 1 calc R U . . .
C18 C 0.5520(4) 0.1416(3) 0.9316(2) 0.0500(7) Uani 1 1 d . . . . .
H18A H 0.480220 0.154487 1.005068 0.060 Uiso 1 1 calc R U . . .
H18B H 0.506697 0.084939 0.890623 0.060 Uiso 1 1 calc R U . . .
Cl2 Cl 0.77215(13) 0.07357(8) 0.93867(9) 0.0702(3) Uani 1 1 d . . . . .
Cl3 Cl 0.53083(17) 0.28418(8) 0.86896(8) 0.0811(3) Uani 1 1 d . . . . .

loop_
_atom_site_aniso_label
_atom_site_aniso_U_11
_atom_site_aniso_U_22
_atom_site_aniso_U_33
_atom_site_aniso_U_23
_atom_site_aniso_U_13
_atom_site_aniso_U_12
Re1 0.01476(4) 0.01578(4) 0.01869(4) 0.00231(3) -0.00393(3) -0.00133(3)
Cl1 0.0259(3) 0.0192(2) 0.0255(2) -0.00021(18) -0.0071(2) -0.00342(19)
O1 0.0231(9) 0.0492(11) 0.0386(10) 0.0001(8) 0.0031(7) -0.0094(8)
O2 0.0488(12) 0.0315(10) 0.0611(13) -0.0153(9) -0.0044(10) -0.0133(9)
O3 0.0380(10) 0.0454(10) 0.0340(9) 0.0175(8) -0.0133(8) -0.0036(8)
N1 0.0164(8) 0.0207(8) 0.0211(8) 0.0037(6) -0.0043(7) -0.0050(6)
N2 0.0169(8) 0.0196(8) 0.0191(8) 0.0023(6) -0.0052(7) -0.0023(6)
N3 0.0195(9) 0.0235(9) 0.0214(8) 0.0049(7) -0.0056(7) -0.0009(7)
N4 0.0207(9) 0.0205(8) 0.0191(8) 0.0028(6) -0.0048(7) -0.0007(7)
C1 0.0231(11) 0.0209(10) 0.0240(10) 0.0014(8) -0.0064(9) -0.0030(8)
C2 0.0226(11) 0.0252(11) 0.0362(12) 0.0010(9) -0.0056(9) -0.0051(9)
C3 0.0185(10) 0.0230(10) 0.0254(10) 0.0040(8) -0.0031(8) -0.0022(8)
C4 0.0232(11) 0.0290(11) 0.0243(10) 0.0077(8) -0.0068(9) -0.0054(9)
C5 0.0241(11) 0.0371(12) 0.0254(11) 0.0101(9) -0.0013(9) -0.0102(9)
C6 0.0182(10) 0.0349(12) 0.0273(11) 0.0034(9) -0.0015(9) -0.0053(9)
C7 0.0182(10) 0.0283(11) 0.0239(10) 0.0045(8) -0.0055(8) -0.0039(8)
C8 0.0196(10) 0.0202(9) 0.0198(9) 0.0006(7) -0.0047(8) -0.0054(8)
C9 0.0175(10) 0.0176(9) 0.0173(9) -0.0009(7) -0.0036(7) -0.0030(7)
C10 0.0192(10) 0.0160(9) 0.0199(9) -0.0007(7) -0.0053(8) -0.0015(7)
C11 0.0201(10) 0.0241(10) 0.0177(9) 0.0013(7) -0.0032(8) -0.0019(8)
C12 0.0316(13) 0.0273(11) 0.0290(12) 0.0067(9) 0.0017(10) 0.0025(9)
C13 0.0359(15) 0.0409(15) 0.0391(14) 0.0047(11) 0.0089(12) 0.0124(11)
C14 0.0322(14) 0.0534(17) 0.0348(14) 0.0048(12) 0.0107(11) -0.0050(12)
C15 0.0396(15) 0.0386(14) 0.0331(13) 0.0079(10) 0.0041(11) -0.0129(11)
C16 0.0309(12) 0.0238(10) 0.0256(11) 0.0010(8) -0.0019(9) -0.0050(9)
C17 0.0275(12) 0.0484(15) 0.0269(12) 0.0150(10) -0.0072(10) 0.0029(11)
C18 0.061(2) 0.0467(16) 0.0396(15) -0.0032(12) 0.0070(14) -0.0212(15)
Cl2 0.0598(5) 0.0546(5) 0.0901(7) -0.0102(5) 0.0032(5) -0.0151(4)
Cl3 0.1241(9) 0.0460(5) 0.0713(6) 0.0059(4) -0.0146(6) -0.0203(5)

loop_
_atom_type_symbol
_atom_type_description
_atom_type_scat_dispersion_real
_atom_type_scat_dispersion_imag
_atom_type_scat_source
C C 0.0033 0.0016 'International Tables Vol C Tables 4.2.6.8 and 6.1.1.4'
H H 0.0000 0.0000 'International Tables Vol C Tables 4.2.6.8 and 6.1.1.4'
N N 0.0061 0.0033 'International Tables Vol C Tables 4.2.6.8 and 6.1.1.4'
O O 0.0106 0.0060 'International Tables Vol C Tables 4.2.6.8 and 6.1.1.4'
Cl Cl 0.1484 0.1585 'International Tables Vol C Tables 4.2.6.8 and 6.1.1.4'
Re Re -1.0185 7.2310 'International Tables Vol C Tables 4.2.6.8 and 6.1.1.4'

loop_
_geom_angle_atom_site_label_1
_geom_angle_atom_site_label_2
_geom_angle_atom_site_label_3
_geom_angle
_geom_angle_site_symmetry_1
_geom_angle_site_symmetry_3
_geom_angle_publ_flag
C2 Re1 C1 87.42(9) . . ?
C2 Re1 C3 90.39(10) . . ?
C1 Re1 C3 91.22(9) . . ?
C2 Re1 C9 94.69(9) . . ?
C1 Re1 C9 98.63(8) . . ?
C3 Re1 C9 169.10(8) . . ?
C2 Re1 N1 96.37(8) . . ?
C1 Re1 N1 172.97(7) . . ?
C3 Re1 N1 94.66(8) . . ?
C9 Re1 N1 75.21(7) . . ?
C2 Re1 Cl1 178.08(7) . . ?
C1 Re1 Cl1 93.60(6) . . ?
C3 Re1 Cl1 91.21(6) . . ?
C9 Re1 Cl1 83.56(5) . . ?
N1 Re1 Cl1 82.44(4) . . ?
C8 N1 C4 116.87(18) . . ?
C8 N1 Re1 116.76(13) . . ?
C4 N1 Re1 126.18(14) . . ?
N3 N2 C9 116.31(16) . . ?
N3 N2 C8 121.26(17) . . ?
C9 N2 C8 122.38(16) . . ?
N4 N3 N2 102.01(16) . . ?
N3 N4 C10 113.32(16) . . ?
N3 N4 C17 117.20(17) . . ?
C10 N4 C17 129.30(18) . . ?
O1 C1 Re1 178.55(19) . . ?
O2 C2 Re1 177.3(2) . . ?
O3 C3 Re1 178.08(19) . . ?
N1 C4 C5 122.3(2) . . ?
N1 C4 H4 118.8 . . ?
C5 C4 H4 118.8 . . ?
C4 C5 C6 119.3(2) . . ?
C4 C5 H5 120.4 . . ?
C6 C5 H5 120.4 . . ?
C7 C6 C5 119.5(2) . . ?
C7 C6 H6 120.2 . . ?
C5 C6 H6 120.2 . . ?
C8 C7 C6 117.4(2) . . ?
C8 C7 H7 121.3 . . ?
C6 C7 H7 121.3 . . ?
N1 C8 C7 124.55(19) . . ?
N1 C8 N2 112.25(17) . . ?
C7 C8 N2 123.19(18) . . ?
N2 C9 C10 101.36(16) . . ?
N2 C9 Re1 112.56(13) . . ?
C10 C9 Re1 145.97(15) . . ?
N4 C10 C9 107.00(17) . . ?
N4 C10 C11 124.11(18) . . ?
C9 C10 C11 128.82(18) . . ?
C12 C11 C16 119.2(2) . . ?
C12 C11 C10 118.38(19) . . ?
C16 C11 C10 122.44(19) . . ?
C13 C12 C11 120.2(2) . . ?
C13 C12 H12 119.9 . . ?
C11 C12 H12 119.9 . . ?
C12 C13 C14 120.5(2) . . ?
C12 C13 H13 119.7 . . ?
C14 C13 H13 119.7 . . ?
C15 C14 C13 119.6(2) . . ?
C15 C14 H14 120.2 . . ?
C13 C14 H14 120.2 . . ?
C14 C15 C16 120.5(2) . . ?
C14 C15 H15 119.8 . . ?
C16 C15 H15 119.8 . . ?
C15 C16 C11 120.1(2) . . ?
C15 C16 H16 120.0 . . ?
C11 C16 H16 120.0 . . ?
N4 C17 H17A 109.5 . . ?
N4 C17 H17B 109.5 . . ?
H17A C17 H17B 109.5 . . ?
N4 C17 H17C 109.5 . . ?
H17A C17 H17C 109.5 . . ?
H17B C17 H17C 109.5 . . ?
Cl2 C18 Cl3 111.34(17) . . ?
Cl2 C18 H18A 109.4 . . ?
Cl3 C18 H18A 109.4 . . ?
Cl2 C18 H18B 109.4 . . ?
Cl3 C18 H18B 109.4 . . ?
H18A C18 H18B 108.0 . . ?

loop_
_geom_bond_atom_site_label_1
_geom_bond_atom_site_label_2
_geom_bond_distance
_geom_bond_site_symmetry_2
_geom_bond_publ_flag
Re1 C2 1.905(2) . ?
Re1 C1 1.924(2) . ?
Re1 C3 1.942(2) . ?
Re1 C9 2.1480(19) . ?
Re1 N1 2.2133(17) . ?
Re1 Cl1 2.5008(5) . ?
O1 C1 1.148(3) . ?
O2 C2 1.147(3) . ?
O3 C3 1.149(3) . ?
N1 C8 1.344(3) . ?
N1 C4 1.350(3) . ?
N2 N3 1.336(2) . ?
N2 C9 1.375(3) . ?
N2 C8 1.415(3) . ?
N3 N4 1.319(2) . ?
N4 C10 1.371(3) . ?
N4 C17 1.465(3) . ?
C4 C5 1.379(3) . ?
C4 H4 0.9500 . ?
C5 C6 1.383(3) . ?
C5 H5 0.9500 . ?
C6 C7 1.379(3) . ?
C6 H6 0.9500 . ?
C7 C8 1.379(3) . ?
C7 H7 0.9500 . ?
C9 C10 1.392(3) . ?
C10 C11 1.471(3) . ?
C11 C12 1.395(3) . ?
C11 C16 1.395(3) . ?
C12 C13 1.379(3) . ?
C12 H12 0.9500 . ?
C13 C14 1.388(4) . ?
C13 H13 0.9500 . ?
C14 C15 1.380(4) . ?
C14 H14 0.9500 . ?
C15 C16 1.386(3) . ?
C15 H15 0.9500 . ?
C16 H16 0.9500 . ?
C17 H17A 0.9800 . ?
C17 H17B 0.9800 . ?
C17 H17C 0.9800 . ?
C18 Cl2 1.753(3) . ?
C18 Cl3 1.756(3) . ?
C18 H18A 0.9900 . ?
C18 H18B 0.9900 . ?

loop_
_geom_torsion_atom_site_label_1
_geom_torsion_atom_site_label_2
_geom_torsion_atom_site_label_3
_geom_torsion_atom_site_label_4
_geom_torsion
_geom_torsion_site_symmetry_1
_geom_torsion_site_symmetry_2
_geom_torsion_site_symmetry_3
_geom_torsion_site_symmetry_4
_geom_torsion_publ_flag
C9 N2 N3 N4 0.1(2) . . . . ?
C8 N2 N3 N4 177.50(17) . . . . ?
N2 N3 N4 C10 0.0(2) . . . . ?
N2 N3 N4 C17 -175.49(19) . . . . ?
C8 N1 C4 C5 0.8(3) . . . . ?
Re1 N1 C4 C5 -173.88(17) . . . . ?
N1 C4 C5 C6 0.9(4) . . . . ?
C4 C5 C6 C7 -1.2(4) . . . . ?
C5 C6 C7 C8 -0.1(3) . . . . ?
C4 N1 C8 C7 -2.3(3) . . . . ?
Re1 N1 C8 C7 172.94(16) . . . . ?
C4 N1 C8 N2 176.69(17) . . . . ?
Re1 N1 C8 N2 -8.1(2) . . . . ?
C6 C7 C8 N1 1.9(3) . . . . ?
C6 C7 C8 N2 -176.92(19) . . . . ?
N3 N2 C8 N1 -175.37(17) . . . . ?
C9 N2 C8 N1 1.9(3) . . . . ?
N3 N2 C8 C7 3.6(3) . . . . ?
C9 N2 C8 C7 -179.17(19) . . . . ?
N3 N2 C9 C10 -0.1(2) . . . . ?
C8 N2 C9 C10 -177.51(17) . . . . ?
N3 N2 C9 Re1 -177.32(13) . . . . ?
C8 N2 C9 Re1 5.3(2) . . . . ?
N3 N4 C10 C9 -0.1(2) . . . . ?
C17 N4 C10 C9 174.7(2) . . . . ?
N3 N4 C10 C11 -177.18(18) . . . . ?
C17 N4 C10 C11 -2.4(3) . . . . ?
N2 C9 C10 N4 0.1(2) . . . . ?
Re1 C9 C10 N4 175.45(19) . . . . ?
N2 C9 C10 C11 177.05(19) . . . . ?
Re1 C9 C10 C11 -7.6(4) . . . . ?
N4 C10 C11 C12 133.2(2) . . . . ?
C9 C10 C11 C12 -43.3(3) . . . . ?
N4 C10 C11 C16 -47.4(3) . . . . ?
C9 C10 C11 C16 136.2(2) . . . . ?
C16 C11 C12 C13 -0.2(4) . . . . ?
C10 C11 C12 C13 179.3(2) . . . . ?
C11 C12 C13 C14 0.1(4) . . . . ?
C12 C13 C14 C15 0.4(5) . . . . ?
C13 C14 C15 C16 -1.0(4) . . . . ?
C14 C15 C16 C11 0.9(4) . . . . ?
C12 C11 C16 C15 -0.4(3) . . . . ?
C10 C11 C16 C15 -179.8(2) . . . . ?
